data_4318856
loop_
_publ_author_name
'Marina A. Zhuravleva'
'Xiaoping Wang'
'Arthur J. Schultz'
'Thomas Bakas'
'Mercouri G. Kanatzidis'

_publ_section_title
;
 Isolation of the New Cubic Phases RE4FeGa12-xGex (RE = Sm, Tb; x= 2.5)
 from Molten Gallium: Single-Crystal Neutron Diffraction Study of the
 Ga/Ge Distribution
;
_journal_name_full 'Inorganic Chemistry'
_journal_page_first 6056
_journal_page_last 6061
_journal_paper_doi 10.1021/ic025544b
_journal_volume 41
_journal_year 2002
_chemical_formula_sum 'Fe Ga12 Ge0 Y4'
_chemical_formula_weight 1248.13
_chemical_name_systematic
;
 ?
;
_space_group_IT_number 229
_symmetry_cell_setting cubic
_symmetry_space_group_name_Hall '-I 4 2 3'
_symmetry_space_group_name_H-M 'I m -3 m'
_atom_sites_solution_hydrogens geom
_atom_sites_solution_primary direct
_atom_sites_solution_secondary difmap
_audit_creation_method SHELXL-97
_cell_angle_alpha 90.00
_cell_angle_beta 90.00
_cell_angle_gamma 90.00
_cell_formula_units_Z 2
_cell_length_a 8.5683(12)
_cell_length_b 8.5683(12)
_cell_length_c 8.5683(12)
_cell_measurement_temperature 571(2)
_cell_volume 629.05(15)
_computing_structure_refinement 'SHELXL-97 (Sheldrick, 1997)'
_computing_structure_solution 'SHELXS-97 (Sheldrick, 1990)'
_diffrn_ambient_temperature 571(2)
_diffrn_measured_fraction_theta_full 0.990
_diffrn_measured_fraction_theta_max 0.990
_diffrn_radiation_monochromator graphite
_diffrn_radiation_source 'fine-focus sealed tube'
_diffrn_radiation_type MoK\a
_diffrn_radiation_wavelength 0.71073
_diffrn_reflns_av_R_equivalents 0.0342
_diffrn_reflns_av_sigmaI/netI 0.0101
_diffrn_reflns_limit_h_max 10
_diffrn_reflns_limit_h_min -10
_diffrn_reflns_limit_k_max 10
_diffrn_reflns_limit_k_min -10
_diffrn_reflns_limit_l_max 5
_diffrn_reflns_limit_l_min -11
_diffrn_reflns_number 1927
_diffrn_reflns_theta_full 28.22
_diffrn_reflns_theta_max 28.22
_diffrn_reflns_theta_min 3.36
_exptl_absorpt_coefficient_mu 44.477
_exptl_crystal_density_diffrn 6.590
_exptl_crystal_density_method 'not measured'
_exptl_crystal_F_000 1108
_refine_diff_density_max 1.009
_refine_diff_density_min -0.981
_refine_diff_density_rms 0.259
_refine_ls_extinction_coef 0.0025(3)
_refine_ls_extinction_expression Fc^*^=kFc[1+0.001xFc^2^\l^3^/sin(2\q)]^-1/4^
_refine_ls_extinction_method SHELXL
_refine_ls_goodness_of_fit_ref 1.407
_refine_ls_hydrogen_treatment mixed
_refine_ls_matrix_type full
_refine_ls_number_parameters 10
_refine_ls_number_reflns 99
_refine_ls_number_restraints 0
_refine_ls_restrained_S_all 1.407
_refine_ls_R_factor_all 0.0277
_refine_ls_R_factor_gt 0.0264
_refine_ls_shift/su_max 0.000
_refine_ls_shift/su_mean 0.000
_refine_ls_structure_factor_coef Fsqd
_refine_ls_weighting_details 'calc w=1/[\s^2^(Fo^2^)+(0.0210P)^2^+32.9194P] where P=(Fo^2^+2Fc^2^)/3'
_refine_ls_weighting_scheme calc
_refine_ls_wR_factor_gt 0.0815
_refine_ls_wR_factor_ref 0.0820
_reflns_number_gt 93
_reflns_number_total 99
_reflns_threshold_expression >2sigma(I)
_cod_data_source_file ic025544b_s1_3.cif
_cod_data_source_block 1
_cod_database_code 4318856

loop_
_symmetry_equiv_pos_as_xyz
'x, y, z'
'-x, -y, z'
'-x, y, -z'
'x, -y, -z'
'z, x, y'
'z, -x, -y'
'-z, -x, y'
'-z, x, -y'
'y, z, x'
'-y, z, -x'
'y, -z, -x'
'-y, -z, x'
'y, x, -z'
'-y, -x, -z'
'y, -x, z'
'-y, x, z'
'x, z, -y'
'-x, z, y'
'-x, -z, -y'
'x, -z, y'
'z, y, -x'
'z, -y, x'
'-z, y, x'
'-z, -y, -x'
'x+1/2, y+1/2, z+1/2'
'-x+1/2, -y+1/2, z+1/2'
'-x+1/2, y+1/2, -z+1/2'
'x+1/2, -y+1/2, -z+1/2'
'z+1/2, x+1/2, y+1/2'
'z+1/2, -x+1/2, -y+1/2'
'-z+1/2, -x+1/2, y+1/2'
'-z+1/2, x+1/2, -y+1/2'
'y+1/2, z+1/2, x+1/2'
'-y+1/2, z+1/2, -x+1/2'
'y+1/2, -z+1/2, -x+1/2'
'-y+1/2, -z+1/2, x+1/2'
'y+1/2, x+1/2, -z+1/2'
'-y+1/2, -x+1/2, -z+1/2'
'y+1/2, -x+1/2, z+1/2'
'-y+1/2, x+1/2, z+1/2'
'x+1/2, z+1/2, -y+1/2'
'-x+1/2, z+1/2, y+1/2'
'-x+1/2, -z+1/2, -y+1/2'
'x+1/2, -z+1/2, y+1/2'
'z+1/2, y+1/2, -x+1/2'
'z+1/2, -y+1/2, x+1/2'
'-z+1/2, y+1/2, x+1/2'
'-z+1/2, -y+1/2, -x+1/2'
'-x, -y, -z'
'x, y, -z'
'x, -y, z'
'-x, y, z'
'-z, -x, -y'
'-z, x, y'
'z, x, -y'
'z, -x, y'
'-y, -z, -x'
'y, -z, x'
'-y, z, x'
'y, z, -x'
'-y, -x, z'
'y, x, z'
'-y, x, -z'
'y, -x, -z'
'-x, -z, y'
'x, -z, -y'
'x, z, y'
'-x, z, -y'
'-z, -y, x'
'-z, y, -x'
'z, -y, -x'
'z, y, x'
'-x+1/2, -y+1/2, -z+1/2'
'x+1/2, y+1/2, -z+1/2'
'x+1/2, -y+1/2, z+1/2'
'-x+1/2, y+1/2, z+1/2'
'-z+1/2, -x+1/2, -y+1/2'
'-z+1/2, x+1/2, y+1/2'
'z+1/2, x+1/2, -y+1/2'
'z+1/2, -x+1/2, y+1/2'
'-y+1/2, -z+1/2, -x+1/2'
'y+1/2, -z+1/2, x+1/2'
'-y+1/2, z+1/2, x+1/2'
'y+1/2, z+1/2, -x+1/2'
'-y+1/2, -x+1/2, z+1/2'
'y+1/2, x+1/2, z+1/2'
'-y+1/2, x+1/2, -z+1/2'
'y+1/2, -x+1/2, -z+1/2'
'-x+1/2, -z+1/2, y+1/2'
'x+1/2, -z+1/2, -y+1/2'
'x+1/2, z+1/2, y+1/2'
'-x+1/2, z+1/2, -y+1/2'
'-z+1/2, -y+1/2, x+1/2'
'-z+1/2, y+1/2, -x+1/2'
'z+1/2, -y+1/2, -x+1/2'
'z+1/2, y+1/2, x+1/2'

loop_
_atom_site_label
_atom_site_type_symbol
_atom_site_fract_x
_atom_site_fract_y
_atom_site_fract_z
_atom_site_U_iso_or_equiv
_atom_site_adp_type
_atom_site_occupancy
_atom_site_symmetry_multiplicity
_atom_site_calc_flag
_atom_site_refinement_flags
_atom_site_disorder_assembly
_atom_site_disorder_group
Y1 Y 0.2500 0.2500 0.2500 0.0077(8) Uani 1 12 d S . .
Fe1 Fe 0.0000 0.0000 0.0000 0.0118(16) Uani 1 48 d S . .
Ga1 Ga 0.2865(3) 0.0000 0.0000 0.0109(8) Uani 1 8 d S . .
Ga2 Ga 0.2500 0.0000 0.5000 0.0111(7) Uani 1 8 d S . .

loop_
_atom_site_aniso_label
_atom_site_aniso_U_11
_atom_site_aniso_U_22
_atom_site_aniso_U_33
_atom_site_aniso_U_23
_atom_site_aniso_U_13
_atom_site_aniso_U_12
Y1 0.0077(8) 0.0077(8) 0.0077(8) 0.0020(5) 0.0020(5) 0.0020(5)
Fe1 0.0118(16) 0.0118(16) 0.0118(16) 0.000 0.000 0.000
Ga1 0.0106(13) 0.0111(9) 0.0111(9) 0.000 0.000 0.000
Ga2 0.0151(11) 0.0090(8) 0.0090(8) 0.000 0.000 0.000

loop_
_atom_type_symbol
_atom_type_description
_atom_type_scat_dispersion_real
_atom_type_scat_dispersion_imag
_atom_type_scat_source
Fe Fe 0.3463 0.8444 'International Tables Vol C Tables 4.2.6.8 and 6.1.1.4'
Ga Ga 0.2307 1.6083 'International Tables Vol C Tables 4.2.6.8 and 6.1.1.4'
Ge Ge 0.1547 1.8001 'International Tables Vol C Tables 4.2.6.8 and 6.1.1.4'
Y Y -2.7962 3.5667 'International Tables Vol C Tables 4.2.6.8 and 6.1.1.4'

loop_
_geom_angle_atom_site_label_1
_geom_angle_atom_site_label_2
_geom_angle_atom_site_label_3
_geom_angle
_geom_angle_site_symmetry_1
_geom_angle_site_symmetry_3
_geom_angle_publ_flag
Ga2 Y1 Ga2 180.0 81 9 ?
Ga2 Y1 Ga2 60.0 81 . ?
Ga2 Y1 Ga2 120.0 9 . ?
Ga2 Y1 Ga2 120.0 81 77 ?
Ga2 Y1 Ga2 60.0 9 77 ?
Ga2 Y1 Ga2 60.0 . 77 ?
Ga2 Y1 Ga2 60.0 81 5 ?
Ga2 Y1 Ga2 120.0 9 5 ?
Ga2 Y1 Ga2 120.0 . 5 ?
Ga2 Y1 Ga2 180.0 77 5 ?
Ga2 Y1 Ga2 120.0 81 73 ?
Ga2 Y1 Ga2 60.0 9 73 ?
Ga2 Y1 Ga2 180.0 . 73 ?
Ga2 Y1 Ga2 120.0 77 73 ?
Ga2 Y1 Ga2 60.0 5 73 ?
Ga2 Y1 Ga1 55.26(4) 81 . ?
Ga2 Y1 Ga1 124.74(4) 9 . ?
Ga2 Y1 Ga1 90.0 . . ?
Ga2 Y1 Ga1 124.74(4) 77 . ?
Ga2 Y1 Ga1 55.26(4) 5 . ?
Ga2 Y1 Ga1 90.0 73 . ?
Ga2 Y1 Ga1 90.0 81 81 ?
Ga2 Y1 Ga1 90.0 9 81 ?
Ga2 Y1 Ga1 124.74(4) . 81 ?
Ga2 Y1 Ga1 124.74(4) 77 81 ?
Ga2 Y1 Ga1 55.26(4) 5 81 ?
Ga2 Y1 Ga1 55.26(4) 73 81 ?
Ga1 Y1 Ga1 110.51(8) . 81 ?
Ga2 Y1 Ga1 90.0 81 9 ?
Ga2 Y1 Ga1 90.0 9 9 ?
Ga2 Y1 Ga1 55.26(4) . 9 ?
Ga2 Y1 Ga1 55.26(4) 77 9 ?
Ga2 Y1 Ga1 124.74(4) 5 9 ?
Ga2 Y1 Ga1 124.74(4) 73 9 ?
Ga1 Y1 Ga1 69.49(8) . 9 ?
Ga1 Y1 Ga1 180.0 81 9 ?
Ga2 Y1 Ga1 55.26(4) 81 77 ?
Ga2 Y1 Ga1 124.74(4) 9 77 ?
Ga2 Y1 Ga1 55.26(4) . 77 ?
Ga2 Y1 Ga1 90.0 77 77 ?
Ga2 Y1 Ga1 90.0 5 77 ?
Ga2 Y1 Ga1 124.74(4) 73 77 ?
Ga1 Y1 Ga1 110.51(8) . 77 ?
Ga1 Y1 Ga1 69.49(8) 81 77 ?
Ga1 Y1 Ga1 110.51(8) 9 77 ?
Ga2 Y1 Ga1 124.74(4) 81 5 ?
Ga2 Y1 Ga1 55.26(4) 9 5 ?
Ga2 Y1 Ga1 124.74(4) . 5 ?
Ga2 Y1 Ga1 90.0 77 5 ?
Ga2 Y1 Ga1 90.0 5 5 ?
Ga2 Y1 Ga1 55.26(4) 73 5 ?
Ga1 Y1 Ga1 69.49(8) . 5 ?
Ga1 Y1 Ga1 110.51(8) 81 5 ?
Ga1 Y1 Ga1 69.49(8) 9 5 ?
Ga1 Y1 Ga1 180.0 77 5 ?
Ga2 Y1 Ga1 124.74(4) 81 73 ?
Ga2 Y1 Ga1 55.26(4) 9 73 ?
Ga2 Y1 Ga1 90.0 . 73 ?
Ga2 Y1 Ga1 55.26(4) 77 73 ?
Ga2 Y1 Ga1 124.74(4) 5 73 ?
Ga2 Y1 Ga1 90.0 73 73 ?
Ga1 Y1 Ga1 180.0 . 73 ?
Ga1 Y1 Ga1 69.49(8) 81 73 ?
Ga1 Y1 Ga1 110.51(8) 9 73 ?
Ga1 Y1 Ga1 69.49(8) 77 73 ?
Ga1 Y1 Ga1 110.51(8) 5 73 ?
Ga1 Fe1 Ga1 90.0 . 57 ?
Ga1 Fe1 Ga1 180.0 . 49 ?
Ga1 Fe1 Ga1 90.0 57 49 ?
Ga1 Fe1 Ga1 90.0 . 5 ?
Ga1 Fe1 Ga1 90.0 57 5 ?
Ga1 Fe1 Ga1 90.0 49 5 ?
Ga1 Fe1 Ga1 90.0 . 53 ?
Ga1 Fe1 Ga1 90.0 57 53 ?
Ga1 Fe1 Ga1 90.0 49 53 ?
Ga1 Fe1 Ga1 180.0 5 53 ?
Ga1 Fe1 Ga1 90.0 . 9 ?
Ga1 Fe1 Ga1 180.0 57 9 ?
Ga1 Fe1 Ga1 90.0 49 9 ?
Ga1 Fe1 Ga1 90.0 5 9 ?
Ga1 Fe1 Ga1 90.0 53 9 ?
Fe1 Ga1 Ga2 130.50(4) . 81 ?
Fe1 Ga1 Ga2 130.50(4) . 5 ?
Ga2 Ga1 Ga2 65.05(4) 81 5 ?
Fe1 Ga1 Ga2 130.50(4) . 33_544 ?
Ga2 Ga1 Ga2 99.00(8) 81 33_544 ?
Ga2 Ga1 Ga2 65.05(4) 5 33_544 ?
Fe1 Ga1 Ga2 130.50(4) . 53_655 ?
Ga2 Ga1 Ga2 65.05(4) 81 53_655 ?
Ga2 Ga1 Ga2 99.00(8) 5 53_655 ?
Ga2 Ga1 Ga2 65.05(4) 33_544 53_655 ?
Fe1 Ga1 Y1 84.11(5) . 4 ?
Ga2 Ga1 Y1 126.98(5) 81 4 ?
Ga2 Ga1 Y1 126.98(5) 5 4 ?
Ga2 Ga1 Y1 62.082(14) 33_544 4 ?
Ga2 Ga1 Y1 62.082(14) 53_655 4 ?
Fe1 Ga1 Y1 84.11(5) . . ?
Ga2 Ga1 Y1 62.082(14) 81 . ?
Ga2 Ga1 Y1 62.082(14) 5 . ?
Ga2 Ga1 Y1 126.98(5) 33_544 . ?
Ga2 Ga1 Y1 126.98(5) 53_655 . ?
Y1 Ga1 Y1 168.22(10) 4 . ?
Fe1 Ga1 Y1 84.11(5) . 26_554 ?
Ga2 Ga1 Y1 126.98(5) 81 26_554 ?
Ga2 Ga1 Y1 62.082(14) 5 26_554 ?
Ga2 Ga1 Y1 62.082(14) 33_544 26_554 ?
Ga2 Ga1 Y1 126.98(5) 53_655 26_554 ?
Y1 Ga1 Y1 89.397(10) 4 26_554 ?
Y1 Ga1 Y1 89.397(10) . 26_554 ?
Fe1 Ga1 Y1 84.11(5) . 27_545 ?
Ga2 Ga1 Y1 62.082(14) 81 27_545 ?
Ga2 Ga1 Y1 126.98(5) 5 27_545 ?
Ga2 Ga1 Y1 126.98(5) 33_544 27_545 ?
Ga2 Ga1 Y1 62.082(14) 53_655 27_545 ?
Y1 Ga1 Y1 89.397(10) 4 27_545 ?
Y1 Ga1 Y1 89.397(10) . 27_545 ?
Y1 Ga1 Y1 168.22(10) 26_554 27_545 ?
Ga1 Ga2 Ga1 125.32(5) 9 77 ?
Ga1 Ga2 Ga1 81.00(8) 9 57_556 ?
Ga1 Ga2 Ga1 125.32(5) 77 57_556 ?
Ga1 Ga2 Ga1 125.32(5) 9 29_545 ?
Ga1 Ga2 Ga1 81.00(8) 77 29_545 ?
Ga1 Ga2 Ga1 125.32(5) 57_556 29_545 ?
Ga1 Ga2 Y1 62.66(2) 9 27_545 ?
Ga1 Ga2 Y1 117.34(2) 77 27_545 ?
Ga1 Ga2 Y1 117.34(2) 57_556 27_545 ?
Ga1 Ga2 Y1 62.66(2) 29_545 27_545 ?
Ga1 Ga2 Y1 117.34(2) 9 26 ?
Ga1 Ga2 Y1 62.66(2) 77 26 ?
Ga1 Ga2 Y1 62.66(2) 57_556 26 ?
Ga1 Ga2 Y1 117.34(2) 29_545 26 ?
Y1 Ga2 Y1 180.0 27_545 26 ?
Ga1 Ga2 Y1 117.34(2) 9 4_556 ?
Ga1 Ga2 Y1 117.34(2) 77 4_556 ?
Ga1 Ga2 Y1 62.66(2) 57_556 4_556 ?
Ga1 Ga2 Y1 62.66(2) 29_545 4_556 ?
Y1 Ga2 Y1 90.0 27_545 4_556 ?
Y1 Ga2 Y1 90.0 26 4_556 ?
Ga1 Ga2 Y1 62.66(2) 9 . ?
Ga1 Ga2 Y1 62.66(2) 77 . ?
Ga1 Ga2 Y1 117.34(2) 57_556 . ?
Ga1 Ga2 Y1 117.34(2) 29_545 . ?
Y1 Ga2 Y1 90.0 27_545 . ?
Y1 Ga2 Y1 90.0 26 . ?
Y1 Ga2 Y1 180.0 4_556 . ?

loop_
_geom_bond_atom_site_label_1
_geom_bond_atom_site_label_2
_geom_bond_distance
_geom_bond_site_symmetry_2
_geom_bond_publ_flag
Y1 Ga2 3.0294(4) 81 ?
Y1 Ga2 3.0294(4) 9 ?
Y1 Ga2 3.0294(4) . ?
Y1 Ga2 3.0294(4) 77 ?
Y1 Ga2 3.0294(4) 5 ?
Y1 Ga2 3.0294(4) 73 ?
Y1 Ga1 3.0454(5) . ?
Y1 Ga1 3.0454(5) 81 ?
Y1 Ga1 3.0454(5) 9 ?
Y1 Ga1 3.0454(5) 77 ?
Y1 Ga1 3.0454(5) 5 ?
Y1 Ga1 3.0454(5) 73 ?
Fe1 Ga1 2.455(3) . ?
Fe1 Ga1 2.455(3) 57 ?
Fe1 Ga1 2.455(3) 49 ?
Fe1 Ga1 2.455(3) 5 ?
Fe1 Ga1 2.455(3) 53 ?
Fe1 Ga1 2.455(3) 9 ?
Ga1 Ga2 2.8171(17) 81 ?
Ga1 Ga2 2.8171(17) 5 ?
Ga1 Ga2 2.8171(17) 33_544 ?
Ga1 Ga2 2.8171(17) 53_655 ?
Ga1 Y1 3.0454(5) 4 ?
Ga1 Y1 3.0454(5) 26_554 ?
Ga1 Y1 3.0454(5) 27_545 ?
Ga2 Ga1 2.8171(17) 9 ?
Ga2 Ga1 2.8171(17) 77 ?
Ga2 Ga1 2.8171(17) 57_556 ?
Ga2 Ga1 2.8171(17) 29_545 ?
Ga2 Y1 3.0294(4) 27_545 ?
Ga2 Y1 3.0294(4) 26 ?
Ga2 Y1 3.0294(4) 4_556 ?
